data_7059346
loop_
_publ_author_name
'Channar, Pervaiz Ali'
'Saeed, Aamer'
'Larik, Fayaz Ali'
'Fl\"orke, Ulrich'
'El-Seedi, Hesham'
'Rodr\'iguez Pirani, Lucas S.'
'Erben, Mauricio F.'

_publ_section_title
;
 An intramolecular 1,5-chalcogen bond on the conformational preference of
 carbonyl thiocarbamate species
;
_journal_issue 14
_journal_name_full 'New Journal of Chemistry'
_journal_page_first 5243
_journal_page_last 5253
_journal_paper_doi 10.1039/C9NJ06417F
_journal_volume 44
_journal_year 2020
_chemical_formula_moiety 'C10 H11 N O2 S'
_chemical_formula_sum 'C10 H11 N O2 S'
_chemical_formula_weight 209.26
_space_group_crystal_system monoclinic
_space_group_IT_number 14
_space_group_name_Hall '-P 2ybc'
_space_group_name_H-M_alt 'P 1 21/c 1'
_atom_sites_solution_hydrogens difmap
_atom_sites_solution_primary direct
_atom_sites_solution_secondary difmap
_audit_block_doi 10.5517/ccdc.csd.cc1k7t2p
_audit_creation_method SHELXL-2013
_audit_update_record
;
2018-12-13 deposited with the CCDC.	2020-02-23 downloaded from the CCDC.
;
_cell_angle_alpha 90
_cell_angle_beta 106.287(3)
_cell_angle_gamma 90
_cell_formula_units_Z 4
_cell_length_a 11.7767(16)
_cell_length_b 9.1218(13)
_cell_length_c 9.7623(14)
_cell_measurement_reflns_used 541
_cell_measurement_temperature 130(2)
_cell_measurement_theta_max 22.06
_cell_measurement_theta_min 2.61
_cell_volume 1006.6(2)
_computing_cell_refinement 'SAINT (Bruker, 2002)'
_computing_data_collection 'SMART (Bruker, 2002)'
_computing_data_reduction SAINT
_computing_molecular_graphics SHELXTL
_computing_publication_material 'SHELXTL and local programs'
_computing_structure_refinement 'SHELXL-2013 (Sheldrick, 2013)'
_computing_structure_solution 'SHELXTL (Sheldrick, 2008)'
_diffrn_ambient_temperature 130(2)
_diffrn_measured_fraction_theta_full 1.000
_diffrn_measured_fraction_theta_max 1.000
_diffrn_measurement_device_type 'Bruker AXS SMART APEX'
_diffrn_measurement_method '\f and \w scans'
_diffrn_radiation_monochromator graphite
_diffrn_radiation_source 'sealed tube'
_diffrn_radiation_type MoK\a
_diffrn_radiation_wavelength 0.71073
_diffrn_reflns_av_R_equivalents 0.0221
_diffrn_reflns_av_unetI/netI 0.0188
_diffrn_reflns_Laue_measured_fraction_full 1.000
_diffrn_reflns_Laue_measured_fraction_max 1.000
_diffrn_reflns_limit_h_max 15
_diffrn_reflns_limit_h_min -15
_diffrn_reflns_limit_k_max 12
_diffrn_reflns_limit_k_min -12
_diffrn_reflns_limit_l_max 12
_diffrn_reflns_limit_l_min -12
_diffrn_reflns_number 9276
_diffrn_reflns_point_group_measured_fraction_full 1.000
_diffrn_reflns_point_group_measured_fraction_max 1.000
_diffrn_reflns_theta_full 25.242
_diffrn_reflns_theta_max 27.872
_diffrn_reflns_theta_min 1.801
_exptl_absorpt_coefficient_mu 0.293
_exptl_absorpt_correction_T_max 0.9491
_exptl_absorpt_correction_T_min 0.8793
_exptl_absorpt_correction_type multi-scan
_exptl_absorpt_process_details '(SADABS; Sheldrick, 2004)'
_exptl_crystal_colour colourless
_exptl_crystal_density_diffrn 1.381
_exptl_crystal_description prism
_exptl_crystal_F_000 440
_exptl_crystal_size_max 0.450
_exptl_crystal_size_mid 0.220
_exptl_crystal_size_min 0.180
_refine_diff_density_max 0.362
_refine_diff_density_min -0.190
_refine_diff_density_rms 0.049
_refine_ls_extinction_method none
_refine_ls_goodness_of_fit_ref 1.025
_refine_ls_hydrogen_treatment constr
_refine_ls_matrix_type full
_refine_ls_number_parameters 129
_refine_ls_number_reflns 2400
_refine_ls_number_restraints 0
_refine_ls_restrained_S_all 1.025
_refine_ls_R_factor_all 0.0387
_refine_ls_R_factor_gt 0.0344
_refine_ls_shift/su_max 0.000
_refine_ls_shift/su_mean 0.000
_refine_ls_structure_factor_coef Fsqd
_refine_ls_weighting_details 'w=1/[\s^2^(Fo^2^)+(0.0557P)^2^+0.3479P] where P=(Fo^2^+2Fc^2^)/3'
_refine_ls_weighting_scheme calc
_refine_ls_wR_factor_gt 0.0945
_refine_ls_wR_factor_ref 0.0982
_reflns_Friedel_coverage 0.000
_reflns_number_gt 2144
_reflns_number_total 2400
_reflns_threshold_expression 'I > 2\s(I)'
_cod_data_source_file c9nj06417f2.cif
_cod_data_source_block s2491
_cod_depositor_comments
;Adding full bibliography for 7059346--7059347.cif.

 Adding full bibliography for 7059346--7059347.cif.
;
_cod_original_sg_symbol_H-M 'P 21/c'
_cod_database_code 7059346
_shelx_space_group_comment
;
The symmetry employed for this shelxl refinement is uniquely defined
by the following loop, which should always be used as a source of
symmetry information in preference to the above space-group names.
They are only intended as comments.
;
_shelx_estimated_absorpt_t_min 0.879
_shelx_estimated_absorpt_t_max 0.949
_shelxl_version_number 2013-4

loop_
_space_group_symop_operation_xyz
'x, y, z'
'-x, y+1/2, -z+1/2'
'-x, -y, -z'
'x, -y-1/2, z-1/2'

loop_
_atom_site_label
_atom_site_type_symbol
_atom_site_fract_x
_atom_site_fract_y
_atom_site_fract_z
_atom_site_U_iso_or_equiv
_atom_site_adp_type
_atom_site_occupancy
_atom_site_site_symmetry_order
_atom_site_calc_flag
_atom_site_refinement_flags_posn
_atom_site_refinement_flags_adp
_atom_site_refinement_flags_occupancy
_atom_site_disorder_assembly
_atom_site_disorder_group
S1 S 0.92049(3) -0.00650(4) 0.81555(4) 0.03250(13) Uani 1 1 d . . . . .
O1 O 0.74175(10) 0.19683(11) 0.38194(10) 0.0342(3) Uani 1 1 d . . . . .
O2 O 0.85823(9) -0.01970(10) 0.53309(10) 0.0278(2) Uani 1 1 d . . . . .
N1 N 0.79466(10) 0.17963(11) 0.62631(11) 0.0222(2) Uani 1 1 d . . . . .
H1A H 0.7836 0.2229 0.7021 0.027 Uiso 1 1 calc R U . . .
C1 C 0.74716(11) 0.25192(13) 0.49727(13) 0.0222(3) Uani 1 1 d . . . . .
C2 C 0.70180(11) 0.40245(13) 0.50863(13) 0.0207(2) Uani 1 1 d . . . . .
C3 C 0.74247(11) 0.49208(13) 0.62781(13) 0.0213(3) Uani 1 1 d . . . . .
H3A H 0.7992 0.4560 0.7104 0.026 Uiso 1 1 calc R U . . .
C4 C 0.69984(11) 0.63459(13) 0.62572(14) 0.0238(3) Uani 1 1 d . . . . .
H4A H 0.7275 0.6950 0.7076 0.029 Uiso 1 1 calc R U . . .
C5 C 0.61741(11) 0.69001(14) 0.50584(14) 0.0234(3) Uani 1 1 d . . . . .
C6 C 0.57525(12) 0.59844(15) 0.38770(14) 0.0271(3) Uani 1 1 d . . . . .
H6A H 0.5171 0.6337 0.3060 0.033 Uiso 1 1 calc R U . . .
C7 C 0.61738(12) 0.45710(14) 0.38885(13) 0.0258(3) Uani 1 1 d . . . . .
H7A H 0.5887 0.3964 0.3074 0.031 Uiso 1 1 calc R U . . .
C8 C 0.57475(13) 0.84596(14) 0.50207(16) 0.0305(3) Uani 1 1 d . . . . .
H8A H 0.6121 0.8933 0.5938 0.046 Uiso 1 1 calc R U . . .
H8B H 0.4886 0.8468 0.4845 0.046 Uiso 1 1 calc R U . . .
H8C H 0.5958 0.8993 0.4255 0.046 Uiso 1 1 calc R U . . .
C9 C 0.85703(11) 0.04866(13) 0.65177(14) 0.0226(3) Uani 1 1 d . . . . .
C10 C 0.92655(13) -0.15457(14) 0.54558(17) 0.0334(3) Uani 1 1 d . . . . .
H10A H 1.0092 -0.1348 0.5975 0.050 Uiso 1 1 calc R U . . .
H10B H 0.9223 -0.1917 0.4501 0.050 Uiso 1 1 calc R U . . .
H10C H 0.8941 -0.2279 0.5976 0.050 Uiso 1 1 calc R U . . .

loop_
_atom_site_aniso_label
_atom_site_aniso_U_11
_atom_site_aniso_U_22
_atom_site_aniso_U_33
_atom_site_aniso_U_23
_atom_site_aniso_U_13
_atom_site_aniso_U_12
S1 0.0399(2) 0.0270(2) 0.0275(2) 0.00744(12) 0.00445(16) 0.00646(13)
O1 0.0586(7) 0.0259(5) 0.0198(5) 0.0005(4) 0.0136(4) 0.0087(5)
O2 0.0323(5) 0.0215(4) 0.0295(5) -0.0028(4) 0.0088(4) 0.0052(4)
N1 0.0302(5) 0.0191(5) 0.0180(5) 0.0007(4) 0.0079(4) 0.0026(4)
C1 0.0275(6) 0.0204(6) 0.0201(6) 0.0014(4) 0.0088(5) 0.0005(5)
C2 0.0240(6) 0.0199(5) 0.0196(6) 0.0024(4) 0.0084(5) 0.0005(4)
C3 0.0219(6) 0.0214(6) 0.0202(6) 0.0028(4) 0.0050(5) -0.0006(4)
C4 0.0264(6) 0.0210(6) 0.0235(6) -0.0014(5) 0.0063(5) -0.0014(5)
C5 0.0242(6) 0.0214(6) 0.0263(6) 0.0034(5) 0.0102(5) 0.0025(5)
C6 0.0297(6) 0.0282(6) 0.0215(6) 0.0048(5) 0.0041(5) 0.0058(5)
C7 0.0319(7) 0.0257(6) 0.0183(6) -0.0001(5) 0.0047(5) 0.0024(5)
C8 0.0343(7) 0.0222(6) 0.0345(7) 0.0029(5) 0.0092(6) 0.0069(5)
C9 0.0224(6) 0.0187(5) 0.0271(6) 0.0016(5) 0.0074(5) -0.0022(5)
C10 0.0341(7) 0.0207(6) 0.0479(9) -0.0018(6) 0.0154(6) 0.0053(5)

loop_
_atom_type_symbol
_atom_type_description
_atom_type_scat_dispersion_real
_atom_type_scat_dispersion_imag
_atom_type_scat_source
C C 0.0033 0.0016 'International Tables Vol C Tables 4.2.6.8 and 6.1.1.4'
H H 0.0000 0.0000 'International Tables Vol C Tables 4.2.6.8 and 6.1.1.4'
N N 0.0061 0.0033 'International Tables Vol C Tables 4.2.6.8 and 6.1.1.4'
O O 0.0106 0.0060 'International Tables Vol C Tables 4.2.6.8 and 6.1.1.4'
S S 0.1246 0.1234 'International Tables Vol C Tables 4.2.6.8 and 6.1.1.4'

loop_
_geom_angle_atom_site_label_1
_geom_angle_atom_site_label_2
_geom_angle_atom_site_label_3
_geom_angle
_geom_angle_site_symmetry_1
_geom_angle_site_symmetry_3
_geom_angle_publ_flag
C9 O2 C10 117.87(11) . . ?
C9 N1 C1 128.89(10) . . ?
C9 N1 H1A 115.6 . . ?
C1 N1 H1A 115.6 . . ?
O1 C1 N1 122.98(11) . . ?
O1 C1 C2 121.50(11) . . ?
N1 C1 C2 115.52(10) . . ?
C3 C2 C7 119.15(11) . . ?
C3 C2 C1 123.87(11) . . ?
C7 C2 C1 116.92(11) . . ?
C4 C3 C2 119.87(12) . . ?
C4 C3 H3A 120.1 . . ?
C2 C3 H3A 120.1 . . ?
C5 C4 C3 121.08(12) . . ?
C5 C4 H4A 119.5 . . ?
C3 C4 H4A 119.5 . . ?
C4 C5 C6 118.70(12) . . ?
C4 C5 C8 120.92(12) . . ?
C6 C5 C8 120.37(12) . . ?
C7 C6 C5 120.52(12) . . ?
C7 C6 H6A 119.7 . . ?
C5 C6 H6A 119.7 . . ?
C6 C7 C2 120.65(12) . . ?
C6 C7 H7A 119.7 . . ?
C2 C7 H7A 119.7 . . ?
C5 C8 H8A 109.5 . . ?
C5 C8 H8B 109.5 . . ?
H8A C8 H8B 109.5 . . ?
C5 C8 H8C 109.5 . . ?
H8A C8 H8C 109.5 . . ?
H8B C8 H8C 109.5 . . ?
O2 C9 N1 112.64(11) . . ?
O2 C9 S1 126.59(10) . . ?
N1 C9 S1 120.77(9) . . ?
O2 C10 H10A 109.5 . . ?
O2 C10 H10B 109.5 . . ?
H10A C10 H10B 109.5 . . ?
O2 C10 H10C 109.5 . . ?
H10A C10 H10C 109.5 . . ?
H10B C10 H10C 109.5 . . ?

loop_
_geom_bond_atom_site_label_1
_geom_bond_atom_site_label_2
_geom_bond_distance
_geom_bond_site_symmetry_2
_geom_bond_publ_flag
S1 C9 1.6425(13) . ?
O1 C1 1.2182(15) . ?
O2 C9 1.3193(16) . ?
O2 C10 1.4563(15) . ?
N1 C9 1.3879(16) . ?
N1 C1 1.3926(15) . ?
N1 H1A 0.8800 . ?
C1 C2 1.4887(17) . ?
C2 C3 1.3925(17) . ?
C2 C7 1.3972(17) . ?
C3 C4 1.3916(17) . ?
C3 H3A 0.9500 . ?
C4 C5 1.3894(18) . ?
C4 H4A 0.9500 . ?
C5 C6 1.3976(19) . ?
C5 C8 1.5056(17) . ?
C6 C7 1.3804(18) . ?
C6 H6A 0.9500 . ?
C7 H7A 0.9500 . ?
C8 H8A 0.9800 . ?
C8 H8B 0.9800 . ?
C8 H8C 0.9800 . ?
C10 H10A 0.9800 . ?
C10 H10B 0.9800 . ?
C10 H10C 0.9800 . ?

loop_
_geom_torsion_atom_site_label_1
_geom_torsion_atom_site_label_2
_geom_torsion_atom_site_label_3
_geom_torsion_atom_site_label_4
_geom_torsion
_geom_torsion_site_symmetry_1
_geom_torsion_site_symmetry_2
_geom_torsion_site_symmetry_3
_geom_torsion_site_symmetry_4
_geom_torsion_publ_flag
C9 N1 C1 O1 9.8(2) . . . . ?
C9 N1 C1 C2 -170.64(11) . . . . ?
O1 C1 C2 C3 -154.66(13) . . . . ?
N1 C1 C2 C3 25.79(17) . . . . ?
O1 C1 C2 C7 22.32(18) . . . . ?
N1 C1 C2 C7 -157.24(11) . . . . ?
C7 C2 C3 C4 -0.69(18) . . . . ?
C1 C2 C3 C4 176.22(11) . . . . ?
C2 C3 C4 C5 -0.42(19) . . . . ?
C3 C4 C5 C6 1.68(19) . . . . ?
C3 C4 C5 C8 -177.80(12) . . . . ?
C4 C5 C6 C7 -1.9(2) . . . . ?
C8 C5 C6 C7 177.63(12) . . . . ?
C5 C6 C7 C2 0.8(2) . . . . ?
C3 C2 C7 C6 0.51(19) . . . . ?
C1 C2 C7 C6 -176.61(12) . . . . ?
C10 O2 C9 N1 176.62(10) . . . . ?
C10 O2 C9 S1 -3.00(17) . . . . ?
C1 N1 C9 O2 -7.76(18) . . . . ?
C1 N1 C9 S1 171.88(10) . . . . ?
